data_1551579
loop_
_publ_author_name
'OSMAN, Uwaisulqarni M.'
'TAHIR, M. Ibrahim M.'
'CROUSE, Karen A.'
'RAVOOF, Thahira Begum S. A.'

_publ_section_title
;
 Crystal Structure of
 Methyl-&lt;i&gt;N&lt;/i&gt;&#x2032;-[1-(thiophen-2-yl)propylidene]hydrazinecarbodithioate
;
_journal_issue 0
_journal_name_full 'X-ray Structure Analysis Online'
_journal_page_first 57
_journal_paper_doi 10.2116/xraystruct.33.57
_journal_volume 33
_journal_year 2017
_chemical_formula_sum 'C9 H12 N2 S3'
_chemical_formula_weight 244.39
_space_group_IT_number 14
_space_group_name_Hall '-P 2ybc'
_space_group_name_H-M_alt 'P 1 21/c 1'
_symmetry_cell_setting monoclinic
_symmetry_space_group_name_Hall '-P 2ybc'
_symmetry_space_group_name_H-M 'P 1 21/c 1'
_atom_sites_solution_hydrogens geom
_atom_sites_solution_primary direct
_atom_sites_solution_secondary difmap
_audit_creation_method SHELXL-97
_cell_angle_alpha 90.00
_cell_angle_beta 98.613(5)
_cell_angle_gamma 90.00
_cell_formula_units_Z 4
_cell_length_a 10.178(3)
_cell_length_b 13.357(4)
_cell_length_c 8.845(3)
_cell_measurement_reflns_used 6315
_cell_measurement_temperature 298(2)
_cell_measurement_theta_max 28.28
_cell_measurement_theta_min 2.02
_cell_volume 1188.9(6)
_computing_cell_refinement 'SAINT (Bruker, 2009)'
_computing_data_collection 'APEX2 (Bruker, 2009)'
_computing_data_reduction SAINT
_computing_molecular_graphics SHELXTL
_computing_structure_refinement 'SHELXL-97 (Sheldrick, 1997)'
_computing_structure_solution 'SHELXTL (Sheldrick, 2008)'
_diffrn_ambient_temperature 298(2)
_diffrn_measured_fraction_theta_full 0.997
_diffrn_measured_fraction_theta_max 0.997
_diffrn_measurement_device_type
;
Bruker SMART APEXII Duo CCD area-detector diffractometer
;
_diffrn_measurement_method '\f and \w scans'
_diffrn_radiation_monochromator graphite
_diffrn_radiation_source 'fine-focus sealed tube'
_diffrn_radiation_type MoK\a
_diffrn_radiation_wavelength 0.71073
_diffrn_reflns_av_R_equivalents 0.0160
_diffrn_reflns_av_sigmaI/netI 0.0179
_diffrn_reflns_limit_h_max 9
_diffrn_reflns_limit_h_min -12
_diffrn_reflns_limit_k_max 15
_diffrn_reflns_limit_k_min -16
_diffrn_reflns_limit_l_max 9
_diffrn_reflns_limit_l_min -10
_diffrn_reflns_number 5951
_diffrn_reflns_theta_full 25.50
_diffrn_reflns_theta_max 25.50
_diffrn_reflns_theta_min 2.02
_exptl_absorpt_coefficient_mu 0.588
_exptl_absorpt_correction_T_max 0.9436
_exptl_absorpt_correction_T_min 0.7917
_exptl_absorpt_correction_type multi-scan
_exptl_absorpt_process_details '(<i>SADABS</i>; Bruker, 2009)'
_exptl_crystal_colour colorless
_exptl_crystal_density_diffrn 1.365
_exptl_crystal_density_method 'not measured'
_exptl_crystal_description block
_exptl_crystal_F_000 512
_exptl_crystal_size_max 0.50
_exptl_crystal_size_mid 0.33
_exptl_crystal_size_min 0.10
_refine_diff_density_max 0.321
_refine_diff_density_min -0.296
_refine_diff_density_rms 0.071
_refine_ls_extinction_method none
_refine_ls_goodness_of_fit_ref 1.069
_refine_ls_hydrogen_treatment mixed
_refine_ls_matrix_type full
_refine_ls_number_parameters 127
_refine_ls_number_reflns 2208
_refine_ls_number_restraints 0
_refine_ls_restrained_S_all 1.069
_refine_ls_R_factor_all 0.0373
_refine_ls_R_factor_gt 0.0336
_refine_ls_shift/su_max 0.001
_refine_ls_shift/su_mean 0.000
_refine_ls_structure_factor_coef Fsqd
_refine_ls_weighting_details 'calc w=1/[\s^2^(Fo^2^)+(0.0500P)^2^+0.3685P] where P=(Fo^2^+2Fc^2^)/3'
_refine_ls_weighting_scheme calc
_refine_ls_wR_factor_gt 0.0894
_refine_ls_wR_factor_ref 0.0928
_reflns_number_gt 1984
_reflns_number_total 2208
_reflns_threshold_expression >2sigma(I)
_cod_data_source_file 33_57_1.txt
_cod_data_source_block shelxl
_cod_depositor_comments
;
The following automatic conversions were performed:

'_symmetry_cell_setting' value 'Monoclinic' changed to 'monoclinic'
according to
/home/andrius/struct/COD-crude-data/automatic-downloads/current/J-STAGE/lib/dictionaries/cif_core.dic
dictionary named 'cif_core.dic' version 2.4.2 from 2011-04-26.

Automatic conversion script
Id: cif_fix_values 6524 2018-11-02 12:15:13Z antanas 
;
_cod_original_sg_symbol_H-M P21/c
_cod_database_code 1551579

loop_
_symmetry_equiv_pos_as_xyz
'x, y, z'
'-x, y+1/2, -z+1/2'
'-x, -y, -z'
'x, -y-1/2, z-1/2'

loop_
_atom_site_label
_atom_site_type_symbol
_atom_site_fract_x
_atom_site_fract_y
_atom_site_fract_z
_atom_site_U_iso_or_equiv
_atom_site_adp_type
_atom_site_occupancy
_atom_site_symmetry_multiplicity
_atom_site_calc_flag
_atom_site_refinement_flags
S1 S 0.55806(5) 0.23486(4) 0.53206(8) 0.0681(2) Uani 1 1 d .
S2 S -0.02935(5) 0.05106(5) 0.27290(6) 0.06255(19) Uani 1 1 d .
S3 S 0.20946(5) 0.16757(4) 0.20484(5) 0.04921(16) Uani 1 1 d .
N1 N 0.32273(14) 0.11137(11) 0.48909(17) 0.0438(3) Uani 1 1 d .
N2 N 0.19708(14) 0.07073(11) 0.45569(17) 0.0455(4) Uani 1 1 d .
H2A H 0.1663 0.0320 0.5198 0.055 Uiso 1 1 calc R
C1 C 0.7182(2) 0.24252(18) 0.6186(3) 0.0720(7) Uani 1 1 d .
H1A H 0.7763 0.2932 0.5996 0.086 Uiso 1 1 calc R
C2 C 0.7516(2) 0.16694(19) 0.7178(3) 0.0673(6) Uani 1 1 d .
H2B H 0.8356 0.1595 0.7748 0.081 Uiso 1 1 calc R
C3 C 0.64563(18) 0.10045(15) 0.7257(2) 0.0524(5) Uani 1 1 d .
H3A H 0.6518 0.0444 0.7888 0.063 Uiso 1 1 calc R
C4 C 0.53225(17) 0.12733(13) 0.6302(2) 0.0427(4) Uani 1 1 d .
C5 C 0.40344(17) 0.07689(12) 0.60297(19) 0.0401(4) Uani 1 1 d .
C6 C 0.37768(19) -0.00613(14) 0.7092(2) 0.0478(4) Uani 1 1 d .
H6A H 0.4567 -0.0472 0.7322 0.057 Uiso 1 1 calc R
H6B H 0.3063 -0.0481 0.6594 0.057 Uiso 1 1 calc R
C7 C 0.3401(2) 0.03520(19) 0.8569(2) 0.0672(6) Uani 1 1 d .
H7A H 0.3239 -0.0192 0.9225 0.101 Uiso 1 1 calc R
H7B H 0.2613 0.0752 0.8342 0.101 Uiso 1 1 calc R
H7C H 0.4115 0.0757 0.9072 0.101 Uiso 1 1 calc R
C8 C 0.12427(17) 0.09303(13) 0.3210(2) 0.0423(4) Uani 1 1 d .
C9 C 0.0864(2) 0.18328(19) 0.0388(2) 0.0661(6) Uani 1 1 d .
H9A H 0.1221 0.2238 -0.0350 0.099 Uiso 1 1 calc R
H9B H 0.0095 0.2155 0.0675 0.099 Uiso 1 1 calc R
H9C H 0.0617 0.1189 -0.0048 0.099 Uiso 1 1 calc R

loop_
_atom_site_aniso_label
_atom_site_aniso_U_11
_atom_site_aniso_U_22
_atom_site_aniso_U_33
_atom_site_aniso_U_23
_atom_site_aniso_U_13
_atom_site_aniso_U_12
S1 0.0496(3) 0.0514(3) 0.1006(5) 0.0181(3) 0.0025(3) -0.0078(2)
S2 0.0415(3) 0.0887(4) 0.0549(3) 0.0177(3) -0.0014(2) -0.0161(2)
S3 0.0477(3) 0.0540(3) 0.0471(3) 0.00705(19) 0.0109(2) -0.0054(2)
N1 0.0383(7) 0.0471(8) 0.0449(8) 0.0015(6) 0.0028(6) -0.0065(6)
N2 0.0394(8) 0.0523(9) 0.0439(8) 0.0077(6) 0.0039(6) -0.0085(6)
C1 0.0469(12) 0.0615(13) 0.1075(19) -0.0068(13) 0.0116(12) -0.0139(10)
C2 0.0400(10) 0.0825(16) 0.0764(15) -0.0145(12) -0.0009(10) -0.0003(10)
C3 0.0429(10) 0.0573(11) 0.0557(11) -0.0001(9) 0.0031(8) 0.0048(8)
C4 0.0417(9) 0.0408(9) 0.0454(9) -0.0052(7) 0.0063(7) -0.0009(7)
C5 0.0412(9) 0.0388(9) 0.0405(9) -0.0033(7) 0.0067(7) 0.0003(7)
C6 0.0455(10) 0.0454(10) 0.0512(10) 0.0044(8) 0.0027(8) -0.0032(8)
C7 0.0714(14) 0.0812(15) 0.0498(11) -0.0026(10) 0.0116(10) -0.0243(12)
C8 0.0398(9) 0.0449(9) 0.0425(9) 0.0013(7) 0.0072(7) -0.0017(7)
C9 0.0686(14) 0.0786(15) 0.0503(11) 0.0182(10) 0.0068(10) 0.0002(11)

loop_
_atom_type_symbol
_atom_type_description
_atom_type_scat_dispersion_real
_atom_type_scat_dispersion_imag
_atom_type_scat_source
C C 0.0033 0.0016 'International Tables Vol C Tables 4.2.6.8 and 6.1.1.4'
H H 0.0000 0.0000 'International Tables Vol C Tables 4.2.6.8 and 6.1.1.4'
N N 0.0061 0.0033 'International Tables Vol C Tables 4.2.6.8 and 6.1.1.4'
S S 0.1246 0.1234 'International Tables Vol C Tables 4.2.6.8 and 6.1.1.4'

loop_
_geom_angle_atom_site_label_1
_geom_angle_atom_site_label_2
_geom_angle_atom_site_label_3
_geom_angle
C1 S1 C4 91.82(11)
C8 S3 C9 101.55(10)
C5 N1 N2 119.31(15)
C8 N2 N1 118.33(14)
C8 N2 H2A 120.8
N1 N2 H2A 120.8
C2 C1 S1 112.37(17)
C2 C1 H1A 123.8
S1 C1 H1A 123.8
C1 C2 C3 112.6(2)
C1 C2 H2B 123.7
C3 C2 H2B 123.7
C4 C3 C2 112.63(19)
C4 C3 H3A 123.7
C2 C3 H3A 123.7
C3 C4 C5 129.20(17)
C3 C4 S1 110.58(14)
C5 C4 S1 120.20(13)
N1 C5 C4 114.59(16)
N1 C5 C6 127.13(16)
C4 C5 C6 118.27(15)
C5 C6 C7 111.08(16)
C5 C6 H6A 109.4
C7 C6 H6A 109.4
C5 C6 H6B 109.4
C7 C6 H6B 109.4
H6A C6 H6B 108.0
C6 C7 H7A 109.5
C6 C7 H7B 109.5
H7A C7 H7B 109.5
C6 C7 H7C 109.5
H7A C7 H7C 109.5
H7B C7 H7C 109.5
N2 C8 S2 121.93(13)
N2 C8 S3 113.07(13)
S2 C8 S3 124.99(11)
S3 C9 H9A 109.5
S3 C9 H9B 109.5
H9A C9 H9B 109.5
S3 C9 H9C 109.5
H9A C9 H9C 109.5
H9B C9 H9C 109.5

loop_
_geom_bond_atom_site_label_1
_geom_bond_atom_site_label_2
_geom_bond_distance
S1 C1 1.696(2)
S1 C4 1.7188(19)
S2 C8 1.6556(18)
S3 C8 1.7507(18)
S3 C9 1.794(2)
N1 C5 1.286(2)
N1 N2 1.380(2)
N2 C8 1.339(2)
N2 H2A 0.8600
C1 C2 1.348(4)
C1 H1A 0.9300
C2 C3 1.407(3)
C2 H2B 0.9300
C3 C4 1.372(3)
C3 H3A 0.9300
C4 C5 1.462(2)
C5 C6 1.502(2)
C6 C7 1.519(3)
C6 H6A 0.9700
C6 H6B 0.9700
C7 H7A 0.9600
C7 H7B 0.9600
C7 H7C 0.9600
C9 H9A 0.9600
C9 H9B 0.9600
C9 H9C 0.9600

loop_
_geom_hbond_atom_site_label_D
_geom_hbond_atom_site_label_H
_geom_hbond_atom_site_label_A
_geom_hbond_distance_DH
_geom_hbond_distance_HA
_geom_hbond_distance_DA
_geom_hbond_angle_DHA
_geom_hbond_site_symmetry_A
N2 H2A S2 0.86 2.70 3.5427(17) 165.9 3_556

loop_
_geom_torsion_atom_site_label_1
_geom_torsion_atom_site_label_2
_geom_torsion_atom_site_label_3
_geom_torsion_atom_site_label_4
_geom_torsion
C5 N1 N2 C8 -166.97(16)
C4 S1 C1 C2 0.1(2)
S1 C1 C2 C3 -0.2(3)
C1 C2 C3 C4 0.2(3)
C2 C3 C4 C5 178.35(18)
C2 C3 C4 S1 -0.2(2)
C1 S1 C4 C3 0.05(16)
C1 S1 C4 C5 -178.62(16)
N2 N1 C5 C4 -178.38(14)
N2 N1 C5 C6 0.2(3)
C3 C4 C5 N1 -169.45(18)
S1 C4 C5 N1 8.9(2)
C3 C4 C5 C6 11.8(3)
S1 C4 C5 C6 -169.80(13)
N1 C5 C6 C7 -98.7(2)
C4 C5 C6 C7 79.8(2)
N1 N2 C8 S2 -177.90(13)
N1 N2 C8 S3 3.1(2)
C9 S3 C8 N2 -179.75(15)
C9 S3 C8 S2 1.28(16)
